data_1550018
loop_
_publ_author_name
'Chen, Xiao-Yang'
'Sorensen, Erik J.'

_publ_section_title
;
 Ir(iii)-catalyzed <i>ortho</i> C-H alkylations of (hetero)aromatic
 aldehydes using alkyl boron reagents.
;
_journal_issue 48
_journal_name_full 'Chemical science'
_journal_page_first 8951
_journal_page_last 8956
_journal_paper_doi 10.1039/c8sc03606c
_journal_volume 9
_journal_year 2018
_chemical_formula_sum 'C23 H24 Cl F Ir N'
_chemical_formula_weight 561.08
_chemical_name_common XC7
_space_group_crystal_system triclinic
_space_group_IT_number 2
_space_group_name_Hall '-P 1'
_space_group_name_H-M_alt 'P -1'
_symmetry_space_group_name_Hall '-P 1'
_symmetry_space_group_name_H-M 'P -1'
_atom_sites_solution_hydrogens geom
_audit_update_record
;
2018-08-13 deposited with the CCDC.
2018-10-01 downloaded from the CCDC.
;
_cell_angle_alpha 82.9875(15)
_cell_angle_beta 85.2833(17)
_cell_angle_gamma 74.7986(16)
_cell_formula_units_Z 2
_cell_length_a 9.2681(5)
_cell_length_b 10.4733(5)
_cell_length_c 10.8722(5)
_cell_measurement_reflns_used 9791
_cell_measurement_temperature 100.(2)
_cell_measurement_theta_max 36.3801
_cell_measurement_theta_min 2.6226
_cell_volume 1009.40(9)
_computing_cell_refinement 'SAINT V8.38A (Bruker AXS Inc., 2017)'
_computing_data_collection 'Bruker Instrument Service vV6.2.6'
_computing_data_reduction 'SAINT V8.38A (Bruker AXS Inc., 2017)'
_computing_molecular_graphics 'shelXle (C.B. Huebschle, rev 833)'
_computing_structure_refinement 'SHELXL-2014/7 (Sheldrick, 2014)'
_computing_structure_solution 'SHELXT (Sheldrick, 2016)'
_diffrn_ambient_temperature 100.(2)
_diffrn_detector_area_resol_mean 10.4167
_diffrn_measured_fraction_theta_full 0.998
_diffrn_measured_fraction_theta_max 0.998
_diffrn_measurement_device_type 'Bruker Photon 100 CMOS'
_diffrn_radiation_type 'Mo K\a'
_diffrn_radiation_wavelength 0.71073
_diffrn_reflns_av_R_equivalents 0.0568
_diffrn_reflns_av_unetI/netI 0.0295
_diffrn_reflns_limit_h_max 14
_diffrn_reflns_limit_h_min -14
_diffrn_reflns_limit_k_max 16
_diffrn_reflns_limit_k_min -16
_diffrn_reflns_limit_l_max 16
_diffrn_reflns_limit_l_min -16
_diffrn_reflns_number 61710
_diffrn_reflns_theta_full 33.14
_diffrn_reflns_theta_max 33.14
_diffrn_reflns_theta_min 2.03
_diffrn_source 'I\mS microfocus source'
_exptl_absorpt_coefficient_mu 6.733
_exptl_absorpt_correction_T_max 0.52
_exptl_absorpt_correction_T_min 0.38
_exptl_absorpt_correction_type multi-scan
_exptl_absorpt_process_details 'SADABS V2014/5 (Bruker AXS Inc.)'
_exptl_crystal_colour 'translucent intense orange'
_exptl_crystal_density_diffrn 1.846
_exptl_crystal_density_method 'not measured'
_exptl_crystal_description prism
_exptl_crystal_F_000 544
_exptl_crystal_size_max 0.280
_exptl_crystal_size_mid 0.166
_exptl_crystal_size_min 0.113
_refine_diff_density_max 2.289
_refine_diff_density_min -0.813
_refine_ls_extinction_method none
_refine_ls_goodness_of_fit_ref 1.089
_refine_ls_hydrogen_treatment constr
_refine_ls_matrix_type full
_refine_ls_number_parameters 249
_refine_ls_number_reflns 7679
_refine_ls_number_restraints 0
_refine_ls_restrained_S_all 1.089
_refine_ls_R_factor_all 0.0251
_refine_ls_R_factor_gt 0.0217
_refine_ls_shift/su_max 0.003
_refine_ls_shift/su_mean 0.000
_refine_ls_structure_factor_coef Fsqd
_refine_ls_weighting_details 'w=1/[\s^2^(Fo^2^)+(0.0197P)^2^+0.7300P] where P=(Fo^2^+2Fc^2^)/3'
_refine_ls_weighting_scheme calc
_refine_ls_wR_factor_gt 0.0474
_refine_ls_wR_factor_ref 0.0483
_reflns_number_gt 7162
_reflns_number_total 7679
_reflns_threshold_expression 'I > 2\s(I)'
_cod_data_source_file c8sc03606c2.cif
_cod_data_source_block PDJXC7a
_cod_depositor_comments 'Adding full bibliography for 1550018.cif.'
_cod_database_code 1550018

loop_
_space_group_symop_operation_xyz
'x, y, z'
'-x, -y, -z'

loop_
_atom_site_type_symbol
_atom_site_label
_atom_site_fract_x
_atom_site_fract_y
_atom_site_fract_z
_atom_site_U_iso_or_equiv
_atom_site_adp_type
_atom_site_calc_flag
_atom_site_refinement_flags_adp
_atom_site_refinement_flags_posn
_atom_site_occupancy
Ir Ir1 0.55443(2) 0.72803(2) 0.24316(2) 0.00981(2) Uani d . . 1
Cl Cl1 0.63266(6) 0.92600(5) 0.16797(5) 0.01514(9) Uani d . . 1
F F1 1.00695(17) 0.64414(16) 0.55593(15) 0.0248(3) Uani d . . 1
N N1 0.3843(2) 0.84803(17) 0.34651(16) 0.0112(3) Uani d . . 1
C C1 0.6572(2) 0.73178(19) 0.40039(18) 0.0115(3) Uani d . . 1
C C2 0.8082(3) 0.6775(2) 0.4245(2) 0.0145(4) Uani d . . 1
H H2 0.874723 0.628051 0.365907 0.017 Uiso calc U R 1
C C3 0.8588(3) 0.6973(2) 0.5352(2) 0.0158(4) Uani d . . 1
C C4 0.7708(3) 0.7677(2) 0.6255(2) 0.0159(4) Uani d . . 1
H H4 0.811526 0.778291 0.699852 0.019 Uiso calc U R 1
C C7 0.4159(2) 0.8663(2) 0.45616(18) 0.0122(3) Uani d . . 1
H H7 0.34352 0.917528 0.509842 0.015 Uiso calc U R 1
C C6 0.5659(2) 0.8050(2) 0.49199(18) 0.0115(3) Uani d . . 1
C C5 0.6211(3) 0.8225(2) 0.60365(19) 0.0142(4) Uani d . . 1
H H5 0.556258 0.871395 0.663516 0.017 Uiso calc U R 1
C C8 0.2401(2) 0.9115(2) 0.3000(2) 0.0135(4) Uani d . . 1
C C9 0.1103(3) 0.9019(2) 0.3707(2) 0.0179(4) Uani d . . 1
H H9 0.116187 0.854836 0.451375 0.021 Uiso calc U R 1
C C10 -0.0281(3) 0.9621(3) 0.3216(3) 0.0241(5) Uani d . . 1
H H10 -0.117214 0.955127 0.368619 0.029 Uiso calc U R 1
C C11 -0.0371(3) 1.0320(3) 0.2049(3) 0.0243(5) Uani d . . 1
H H11 -0.132107 1.073808 0.172461 0.029 Uiso calc U R 1
C C12 0.0933(3) 1.0412(2) 0.1348(2) 0.0209(4) Uani d . . 1
H H12 0.087034 1.089782 0.054828 0.025 Uiso calc U R 1
C C13 0.2318(3) 0.9798(2) 0.1815(2) 0.0158(4) Uani d . . 1
H H13 0.320817 0.984117 0.132984 0.019 Uiso calc U R 1
C C14 0.4418(3) 0.5780(2) 0.2141(2) 0.0146(4) Uani d . . 1
C C15 0.4455(3) 0.6566(2) 0.0952(2) 0.0196(4) Uani d . . 1
C C16 0.5974(3) 0.6487(2) 0.0589(2) 0.0210(5) Uani d . . 1
C C17 0.6922(3) 0.5633(2) 0.1510(2) 0.0167(4) Uani d . . 1
C C18 0.5942(2) 0.5160(2) 0.24591(19) 0.0126(4) Uani d . . 1
C C19 0.3032(3) 0.5574(2) 0.2853(3) 0.0228(5) Uani d . . 1
H H19A 0.32734 0.519905 0.370439 0.034 Uiso calc U R 1
H H19B 0.263332 0.495844 0.245309 0.034 Uiso calc U R 1
H H19C 0.228184 0.642829 0.286742 0.034 Uiso calc U R 1
C C20 0.3147(4) 0.7255(3) 0.0192(3) 0.0358(8) Uani d . . 1
H H20A 0.332565 0.807435 -0.025698 0.054 Uiso calc U R 1
H H20B 0.224063 0.747526 0.073783 0.054 Uiso calc U R 1
H H20C 0.301593 0.666889 -0.040376 0.054 Uiso calc U R 1
C C21 0.6519(5) 0.7184(3) -0.0574(2) 0.0382(8) Uani d . . 1
H H21A 0.753418 0.725877 -0.047491 0.057 Uiso calc U R 1
H H21B 0.584965 0.807477 -0.073409 0.057 Uiso calc U R 1
H H21C 0.652937 0.667313 -0.127404 0.057 Uiso calc U R 1
C C22 0.8596(3) 0.5167(3) 0.1397(3) 0.0274(6) Uani d . . 1
H H22A 0.897428 0.474269 0.220202 0.041 Uiso calc U R 1
H H22B 0.901656 0.593009 0.113437 0.041 Uiso calc U R 1
H H22C 0.889275 0.452499 0.078035 0.041 Uiso calc U R 1
C C23 0.6444(3) 0.4134(2) 0.3528(2) 0.0191(4) Uani d . . 1
H H23A 0.563994 0.420652 0.41804 0.029 Uiso calc U R 1
H H23B 0.733422 0.427977 0.385707 0.029 Uiso calc U R 1
H H23C 0.668509 0.324531 0.324566 0.029 Uiso calc U R 1

loop_
_atom_site_aniso_label
_atom_site_aniso_U_11
_atom_site_aniso_U_22
_atom_site_aniso_U_33
_atom_site_aniso_U_12
_atom_site_aniso_U_13
_atom_site_aniso_U_23
Ir1 0.01495(4) 0.00801(3) 0.00732(3) -0.00464(2) 0.00039(2) -0.00095(2)
Cl1 0.0194(2) 0.0132(2) 0.0147(2) -0.00897(18) 0.00042(17) 0.00080(16)
F1 0.0197(7) 0.0266(8) 0.0270(8) -0.0019(6) -0.0102(6) -0.0008(6)
N1 0.0144(8) 0.0088(7) 0.0109(7) -0.0049(6) -0.0006(6) 0.0006(6)
C1 0.0160(9) 0.0081(8) 0.0108(8) -0.0048(7) 0.0004(7) 0.0003(6)
C2 0.0165(10) 0.0120(9) 0.0148(9) -0.0028(7) -0.0021(7) -0.0011(7)
C3 0.0172(10) 0.0115(9) 0.0176(9) -0.0021(7) -0.0054(8) 0.0022(7)
C4 0.0259(11) 0.0116(9) 0.0113(8) -0.0074(8) -0.0042(8) 0.0021(7)
C7 0.0158(9) 0.0106(8) 0.0101(8) -0.0038(7) 0.0030(7) -0.0023(6)
C6 0.0168(9) 0.0089(8) 0.0089(8) -0.0040(7) 0.0004(7) -0.0003(6)
C5 0.0229(11) 0.0101(8) 0.0100(8) -0.0048(7) -0.0020(7) -0.0004(7)
C8 0.0148(9) 0.0105(8) 0.0162(9) -0.0044(7) -0.0016(7) -0.0022(7)
C9 0.0164(10) 0.0172(10) 0.0200(10) -0.0047(8) 0.0013(8) -0.0022(8)
C10 0.0140(10) 0.0256(12) 0.0333(13) -0.0060(9) 0.0003(9) -0.0041(10)
C11 0.0166(11) 0.0244(12) 0.0323(13) -0.0043(9) -0.0081(9) -0.0023(10)
C12 0.0218(11) 0.0190(10) 0.0232(11) -0.0058(9) -0.0094(9) -0.0006(9)
C13 0.0174(10) 0.0151(9) 0.0165(9) -0.0068(8) -0.0031(8) -0.0011(7)
C14 0.0203(10) 0.0092(8) 0.0169(9) -0.0069(7) -0.0023(8) -0.0034(7)
C15 0.0346(13) 0.0121(9) 0.0151(9) -0.0079(9) -0.0099(9) -0.0033(7)
C16 0.0440(15) 0.0144(9) 0.0076(8) -0.0126(10) 0.0044(9) -0.0052(7)
C17 0.0241(11) 0.0136(9) 0.0139(9) -0.0081(8) 0.0085(8) -0.0067(7)
C18 0.0170(9) 0.0092(8) 0.0118(8) -0.0041(7) 0.0016(7) -0.0017(6)
C19 0.0158(10) 0.0186(10) 0.0365(13) -0.0077(8) 0.0026(9) -0.0081(10)
C20 0.056(2) 0.0194(12) 0.0350(15) -0.0044(12) -0.0318(14) -0.0065(11)
C21 0.082(3) 0.0254(13) 0.0116(10) -0.0254(15) 0.0111(13) -0.0030(9)
C22 0.0246(12) 0.0274(13) 0.0339(14) -0.0120(10) 0.0161(11) -0.0176(11)
C23 0.0247(12) 0.0121(9) 0.0195(10) -0.0044(8) -0.0011(8) 0.0021(8)

loop_
_atom_type_symbol
_atom_type_description
_atom_type_scat_dispersion_real
_atom_type_scat_dispersion_imag
_atom_type_scat_source
C C 0.0034 0.0017 'International Tables Vol C Tables 4.2.6.8 and 6.1.1.4'
H H 0.0000 0.0000 'International Tables Vol C Tables 4.2.6.8 and 6.1.1.4'
Cl Cl 0.1507 0.1611 'International Tables Vol C Tables 4.2.6.8 and 6.1.1.4'
F F 0.0180 0.0106 'International Tables Vol C Tables 4.2.6.8 and 6.1.1.4'
Ir Ir -1.3972 8.0781 'International Tables Vol C Tables 4.2.6.8 and 6.1.1.4'
N N 0.0066 0.0034 'International Tables Vol C Tables 4.2.6.8 and 6.1.1.4'

loop_
_geom_angle_atom_site_label_1
_geom_angle_atom_site_label_2
_geom_angle_atom_site_label_3
_geom_angle
C1 Ir1 N1 77.75(8)
C1 Ir1 C18 98.49(8)
N1 Ir1 C18 124.96(7)
C1 Ir1 C17 106.48(9)
N1 Ir1 C17 163.46(8)
C18 Ir1 C17 39.21(8)
C1 Ir1 C14 124.57(8)
N1 Ir1 C14 98.87(8)
C18 Ir1 C14 39.03(8)
C17 Ir1 C14 65.35(9)
C1 Ir1 C16 141.89(10)
N1 Ir1 C16 140.32(9)
C18 Ir1 C16 64.01(8)
C17 Ir1 C16 38.41(9)
C14 Ir1 C16 63.38(9)
C1 Ir1 C15 161.69(8)
N1 Ir1 C15 107.42(9)
C18 Ir1 C15 63.93(8)
C17 Ir1 C15 63.74(9)
C14 Ir1 C15 38.08(8)
C16 Ir1 C15 36.72(10)
C1 Ir1 Cl1 85.69(6)
N1 Ir1 Cl1 87.05(5)
C18 Ir1 Cl1 147.93(6)
C17 Ir1 Cl1 109.04(6)
C14 Ir1 Cl1 149.74(6)
C16 Ir1 Cl1 93.30(6)
C15 Ir1 Cl1 111.82(6)
C7 N1 C8 120.48(18)
C7 N1 Ir1 116.69(15)
C8 N1 Ir1 122.81(13)
C2 C1 C6 117.03(19)
C2 C1 Ir1 127.47(15)
C6 C1 Ir1 115.38(15)
C3 C2 C1 118.8(2)
C3 C2 H2 120.6
C1 C2 H2 120.6
F1 C3 C4 117.7(2)
F1 C3 C2 117.6(2)
C4 C3 C2 124.7(2)
C3 C4 C5 117.6(2)
C3 C4 H4 121.2
C5 C4 H4 121.2
N1 C7 C6 116.52(18)
N1 C7 H7 121.7
C6 C7 H7 121.7
C5 C6 C1 122.7(2)
C5 C6 C7 123.60(19)
C1 C6 C7 113.62(18)
C4 C5 C6 119.3(2)
C4 C5 H5 120.4
C6 C5 H5 120.4
C13 C8 C9 120.6(2)
C13 C8 N1 118.8(2)
C9 C8 N1 120.50(19)
C10 C9 C8 119.0(2)
C10 C9 H9 120.5
C8 C9 H9 120.5
C11 C10 C9 120.6(2)
C11 C10 H10 119.7
C9 C10 H10 119.7
C10 C11 C12 120.0(2)
C10 C11 H11 120.0
C12 C11 H11 120.0
C13 C12 C11 120.1(2)
C13 C12 H12 119.9
C11 C12 H12 119.9
C12 C13 C8 119.6(2)
C12 C13 H13 120.2
C8 C13 H13 120.2
C18 C14 C15 108.0(2)
C18 C14 C19 126.6(2)
C15 C14 C19 125.3(2)
C18 C14 Ir1 69.85(12)
C15 C14 Ir1 74.58(12)
C19 C14 Ir1 124.84(15)
C16 C15 C14 107.5(2)
C16 C15 C20 125.6(2)
C14 C15 C20 126.8(3)
C16 C15 Ir1 70.26(13)
C14 C15 Ir1 67.34(12)
C20 C15 Ir1 131.06(17)
C15 C16 C17 109.62(19)
C15 C16 C21 125.2(3)
C17 C16 C21 125.2(3)
C15 C16 Ir1 73.02(13)
C17 C16 Ir1 68.26(12)
C21 C16 Ir1 125.07(17)
C16 C17 C18 106.8(2)
C16 C17 C22 126.0(2)
C18 C17 C22 126.6(2)
C16 C17 Ir1 73.33(13)
C18 C17 Ir1 70.01(11)
C22 C17 Ir1 128.72(17)
C14 C18 C17 107.95(19)
C14 C18 C23 126.6(2)
C17 C18 C23 125.3(2)
C14 C18 Ir1 71.12(11)
C17 C18 Ir1 70.77(12)
C23 C18 Ir1 126.93(15)
C14 C19 H19A 109.5
C14 C19 H19B 109.5
H19A C19 H19B 109.5
C14 C19 H19C 109.5
H19A C19 H19C 109.5
H19B C19 H19C 109.5
C15 C20 H20A 109.5
C15 C20 H20B 109.5
H20A C20 H20B 109.5
C15 C20 H20C 109.5
H20A C20 H20C 109.5
H20B C20 H20C 109.5
C16 C21 H21A 109.5
C16 C21 H21B 109.5
H21A C21 H21B 109.5
C16 C21 H21C 109.5
H21A C21 H21C 109.5
H21B C21 H21C 109.5
C17 C22 H22A 109.5
C17 C22 H22B 109.5
H22A C22 H22B 109.5
C17 C22 H22C 109.5
H22A C22 H22C 109.5
H22B C22 H22C 109.5
C18 C23 H23A 109.5
C18 C23 H23B 109.5
H23A C23 H23B 109.5
C18 C23 H23C 109.5
H23A C23 H23C 109.5
H23B C23 H23C 109.5

loop_
_geom_bond_atom_site_label_1
_geom_bond_atom_site_label_2
_geom_bond_distance
Ir1 C1 2.033(2)
Ir1 N1 2.0842(18)
Ir1 C18 2.150(2)
Ir1 C17 2.160(2)
Ir1 C14 2.167(2)
Ir1 C16 2.228(2)
Ir1 C15 2.264(2)
Ir1 Cl1 2.4021(5)
F1 C3 1.365(3)
N1 C7 1.299(3)
N1 C8 1.430(3)
C1 C2 1.399(3)
C1 C6 1.415(3)
C2 C3 1.385(3)
C2 H2 0.95
C3 C4 1.379(3)
C4 C5 1.384(3)
C4 H4 0.95
C7 C6 1.434(3)
C7 H7 0.95
C6 C5 1.405(3)
C5 H5 0.95
C8 C13 1.393(3)
C8 C9 1.393(3)
C9 C10 1.391(3)
C9 H9 0.95
C10 C11 1.383(4)
C10 H10 0.95
C11 C12 1.393(4)
C11 H11 0.95
C12 C13 1.384(3)
C12 H12 0.95
C13 H13 0.95
C14 C18 1.442(3)
C14 C15 1.448(3)
C14 C19 1.495(3)
C15 C16 1.415(4)
C15 C20 1.495(4)
C16 C17 1.445(4)
C16 C21 1.500(3)
C17 C18 1.446(3)
C17 C22 1.499(4)
C18 C23 1.498(3)
C19 H19A 0.98
C19 H19B 0.98
C19 H19C 0.98
C20 H20A 0.98
C20 H20B 0.98
C20 H20C 0.98
C21 H21A 0.98
C21 H21B 0.98
C21 H21C 0.98
C22 H22A 0.98
C22 H22B 0.98
C22 H22C 0.98
C23 H23A 0.98
C23 H23B 0.98
C23 H23C 0.98

loop_
_geom_torsion_atom_site_label_1
_geom_torsion_atom_site_label_2
_geom_torsion_atom_site_label_3
_geom_torsion_atom_site_label_4
_geom_torsion
C6 C1 C2 C3 0.5(3)
Ir1 C1 C2 C3 176.28(16)
C1 C2 C3 F1 -179.49(19)
C1 C2 C3 C4 -0.1(3)
F1 C3 C4 C5 179.41(19)
C2 C3 C4 C5 0.1(3)
C8 N1 C7 C6 -176.44(18)
Ir1 N1 C7 C6 1.9(2)
C2 C1 C6 C5 -0.8(3)
Ir1 C1 C6 C5 -177.12(16)
C2 C1 C6 C7 175.23(18)
Ir1 C1 C6 C7 -1.1(2)
N1 C7 C6 C5 175.48(19)
N1 C7 C6 C1 -0.5(3)
C3 C4 C5 C6 -0.4(3)
C1 C6 C5 C4 0.8(3)
C7 C6 C5 C4 -174.9(2)
C7 N1 C8 C13 130.8(2)
Ir1 N1 C8 C13 -47.4(2)
C7 N1 C8 C9 -51.0(3)
Ir1 N1 C8 C9 130.82(18)
C13 C8 C9 C10 -0.3(3)
N1 C8 C9 C10 -178.5(2)
C8 C9 C10 C11 -0.8(4)
C9 C10 C11 C12 0.8(4)
C10 C11 C12 C13 0.4(4)
C11 C12 C13 C8 -1.6(3)
C9 C8 C13 C12 1.5(3)
N1 C8 C13 C12 179.7(2)
C18 C14 C15 C16 -3.3(2)
C19 C14 C15 C16 -179.0(2)
Ir1 C14 C15 C16 58.97(15)
C18 C14 C15 C20 172.5(2)
C19 C14 C15 C20 -3.2(4)
Ir1 C14 C15 C20 -125.2(2)
C18 C14 C15 Ir1 -62.26(14)
C19 C14 C15 Ir1 122.1(2)
C14 C15 C16 C17 1.5(2)
C20 C15 C16 C17 -174.4(2)
Ir1 C15 C16 C17 58.67(15)
C14 C15 C16 C21 -178.5(2)
C20 C15 C16 C21 5.6(4)
Ir1 C15 C16 C21 -121.3(2)
C14 C15 C16 Ir1 -57.15(14)
C20 C15 C16 Ir1 127.0(2)
C15 C16 C17 C18 0.8(2)
C21 C16 C17 C18 -179.2(2)
Ir1 C16 C17 C18 62.41(14)
C15 C16 C17 C22 172.3(2)
C21 C16 C17 C22 -7.7(4)
Ir1 C16 C17 C22 -126.1(2)
C15 C16 C17 Ir1 -61.58(16)
C21 C16 C17 Ir1 118.4(2)
C15 C14 C18 C17 3.8(2)
C19 C14 C18 C17 179.4(2)
Ir1 C14 C18 C17 -61.54(14)
C15 C14 C18 C23 -172.2(2)
C19 C14 C18 C23 3.4(3)
Ir1 C14 C18 C23 122.5(2)
C15 C14 C18 Ir1 65.35(14)
C19 C14 C18 Ir1 -119.0(2)
C16 C17 C18 C14 -2.9(2)
C22 C17 C18 C14 -174.3(2)
Ir1 C17 C18 C14 61.76(14)
C16 C17 C18 C23 173.2(2)
C22 C17 C18 C23 1.8(4)
Ir1 C17 C18 C23 -122.2(2)
C16 C17 C18 Ir1 -64.62(14)
C22 C17 C18 Ir1 124.0(2)
